data_7007743
loop_
_publ_author_name
'Cormode, David P.'
'Murray, Sean S.'
'Cowley, Andrew R.'
'Beer, Paul D.'

_publ_section_title
;
 Sulfate selective anion recognition by a novel tetra-imidazolium zinc
 metalloporphyrin receptor
;
_journal_issue 43
_journal_name_full 'Dalton Transactions'
_journal_page_first 5135
_journal_paper_doi 10.1039/b609817g
_journal_year 2006
_chemical_compound_source
;
synthesis as described
;
_chemical_formula_moiety ' C57 H41 Cl4 N9 O4 Zn, 1.633( C4 H8 O) '
_chemical_formula_sum 'C63.53 H54.06 Cl4 N9 O5.63 Zn'
_chemical_formula_weight 1240.96
_chemical_name_systematic
;
?
;
_space_group_IT_number 14
_symmetry_cell_setting monoclinic
_symmetry_space_group_name_Hall '-P 2yn'
_symmetry_space_group_name_H-M 'P 1 21/n 1'
_atom_sites_solution_hydrogens geom
_atom_sites_solution_primary direct
_atom_sites_solution_secondary difmap
_audit_creation_date 05-28-07
_audit_creation_method CRYSTALS_ver_12-03-99
_cell_angle_alpha 90
_cell_angle_beta 92.2254(10)
_cell_angle_gamma 90
_cell_formula_units_Z 4
_cell_length_a 13.3651(2)
_cell_length_b 27.1137(3)
_cell_length_c 16.4073(2)
_cell_measurement_reflns_used 6243
_cell_measurement_temperature 150
_cell_measurement_theta_max 68
_cell_measurement_theta_min 5
_cell_volume 5941.15(13)
_computing_cell_refinement
;
Gemini software 'Crysalis RED' (Otwinowski & Minor, 1996)
;
_computing_data_collection
;
Gemini software 'Crysalis CCD' (Oxford Diffraction, 2005)
;
_computing_data_reduction
;
Gemini software 'Crysalis RED' (Otwinowski & Minor, 1996)
;
_computing_publication_material
;
CRYSTALS (Watkin et al, 2001)
;
_computing_structure_refinement
;
CRYSTALS (Watkin et al, 2001)
;
_computing_structure_solution 'SIR92 (Giacovazzo et al, 1992)'
_diffrn_ambient_temperature 150
_diffrn_measured_fraction_theta_full 0.990
_diffrn_measured_fraction_theta_max 0.896
_diffrn_measurement_device_type
;
Oxford Diffraction Gemini
;
_diffrn_measurement_method \w
_diffrn_radiation_monochromator graphite
_diffrn_radiation_type 'Cu K\a'
_diffrn_radiation_wavelength 1.54248
_diffrn_reflns_av_R_equivalents 0.035
_diffrn_reflns_limit_h_max 15
_diffrn_reflns_limit_h_min -10
_diffrn_reflns_limit_k_max 31
_diffrn_reflns_limit_k_min -29
_diffrn_reflns_limit_l_max 19
_diffrn_reflns_limit_l_min -19
_diffrn_reflns_number 27764
_diffrn_reflns_theta_full 58.8
_diffrn_reflns_theta_max 69.245
_diffrn_reflns_theta_min 4.233
_diffrn_standards_decay_% 0.00
_diffrn_standards_interval_count 0
_diffrn_standards_interval_time 0
_diffrn_standards_number 0
_exptl_absorpt_coefficient_mu 2.711
_exptl_absorpt_correction_T_max 0.91
_exptl_absorpt_correction_T_min 0.68
_exptl_absorpt_correction_type numerical
_exptl_absorpt_process_details
;
scale3 abs (Oxford Diffraction, 2005)
;
_exptl_crystal_colour_lustre ' lustrous '
_exptl_crystal_colour_primary ' purple '
_exptl_crystal_density_diffrn 1.387
_exptl_crystal_description ' prism '
_exptl_crystal_F_000 2565.298
_exptl_crystal_size_max 0.20
_exptl_crystal_size_mid 0.10
_exptl_crystal_size_min 0.06
_exptl_crystal_thermal_history
;
The material was crystallised at ambient temperature. A suitable crystal
was cooled rapidly to 150K for single-crystal X-ray diffraction analysis.
;
_refine_diff_density_max 0.66
_refine_diff_density_min -0.73
_refine_ls_extinction_method None
_refine_ls_goodness_of_fit_ref 1.1648
_refine_ls_hydrogen_treatment noref
_refine_ls_matrix_type full
_refine_ls_number_parameters 710
_refine_ls_number_reflns 4368
_refine_ls_number_restraints 20
_refine_ls_R_factor_all 0.1270
_refine_ls_R_factor_gt 0.0574
_refine_ls_shift/su_max 0.022225
_refine_ls_structure_factor_coef F
_refine_ls_weighting_details
;
Method, part 1, Chebychev polynomial, (Watkin, 1994, Prince, 1982)
[weight] = 1.0/[A~0~*T~0~(x)+A~1~*T~1~(x) ... +A~n-1~]*T~n-1~(x)]
where A~i~ are the Chebychev coefficients listed below and x= Fcalc/Fmax
Method = Robust Weighting (Prince, 1982)
W = [weight] * [1-(deltaF/6*sigmaF)^2^]^2^
A~i~ are:
25.9 -13.1 22.2
;
_refine_ls_weighting_scheme calc
_refine_ls_wR_factor_all 0.0947
_refine_ls_wR_factor_gt 0.0671
_refine_ls_wR_factor_ref 0.0671
_reflns_limit_h_max 15
_reflns_limit_h_min -15
_reflns_limit_k_max 31
_reflns_limit_k_min 0
_reflns_limit_l_max 19
_reflns_limit_l_min 0
_reflns_number_gt 4368
_reflns_number_total 9939
_reflns_threshold_expression I>2.00u(I)
_cod_data_source_file b609817g.txt
_cod_data_source_block CRYSTALS_cif
_cod_depositor_comments
;
The following automatic conversions were performed:
'_atom_site_refinement_disorder_assembly' tag replaced with
'_atom_site_disorder_assembly'.

'_atom_site_refinement_disorder_group'
tag replaced with '_atom_site_disorder_group'.

Automatic conversion script
Id: cif_correct_tags 1383 2010-08-28 14:59:44Z saulius 

The following automatic conversions were performed:
'_symmetry_cell_setting' value 'Monoclinic' changed to 'monoclinic'
according to '/home/saulius/struct/CIF-dictionaries/cif_core.dic'
dictionary named 'cif_core.dic' version 2.4.1 from 2010-06-29.

Automatic conversion script
Id: cif_fix_enum 1527 2010-12-29 10:47:43Z saulius 
;
_cod_original_sg_symbol_H-M 'P 1 21/n 1 '
_cod_original_formula_sum ' C63.53 H54.06 Cl4 N9 O5.63 Zn1 '
_cod_database_code 7007743

loop_
_symmetry_equiv_pos_as_xyz
x,y,z
-x,-y,-z
-x+1/2,y+1/2,-z+1/2
x+1/2,-y+1/2,z+1/2

loop_
_atom_site_label
_atom_site_type_symbol
_atom_site_fract_x
_atom_site_fract_y
_atom_site_fract_z
_atom_site_U_iso_or_equiv
_atom_site_occupancy
_atom_site_adp_type
_atom_site_refinement_flags_posn
_atom_site_refinement_flags_adp
_atom_site_refinement_flags_occupancy
_atom_site_disorder_assembly
_atom_site_disorder_group
Zn1 Zn 0.38002(6) 0.65975(3) 0.53185(5) 0.0367 1.0000 Uani . . . . .
N1 N 0.4098(4) 0.61576(18) 0.6331(3) 0.0368 1.0000 Uani . . . . .
N2 N 0.2726(3) 0.60913(17) 0.4942(3) 0.0345 1.0000 Uani . . . . .
N3 N 0.3845(4) 0.68571(18) 0.4134(3) 0.0404 1.0000 Uani . . . . .
N4 N 0.5188(4) 0.69324(18) 0.5536(3) 0.0398 1.0000 Uani . . . . .
C1 C 0.4796(5) 0.6253(2) 0.6943(4) 0.0400 1.0000 Uani . . . . .
C2 C 0.4669(5) 0.5914(2) 0.7605(4) 0.0384 1.0000 Uani . . . . .
C3 C 0.3881(5) 0.5626(2) 0.7401(4) 0.0379 1.0000 Uani . . . . .
C4 C 0.3521(4) 0.5781(2) 0.6605(4) 0.0354 1.0000 Uani . . . . .
C5 C 0.2681(4) 0.5578(2) 0.6186(4) 0.0332 1.0000 Uani . . . . .
C6 C 0.2309(4) 0.5727(2) 0.5405(4) 0.0364 1.0000 Uani . . . . .
C7 C 0.1466(5) 0.5513(2) 0.4960(4) 0.0430 1.0000 Uani . . . . .
C8 C 0.1369(5) 0.5758(2) 0.4236(4) 0.0417 1.0000 Uani . . . . .
C9 C 0.2160(5) 0.6114(2) 0.4226(4) 0.0407 1.0000 Uani . . . . .
C10 C 0.2359(5) 0.6425(2) 0.3562(4) 0.0438 1.0000 Uani . . . . .
C11 C 0.3152(5) 0.6754(2) 0.3518(4) 0.0396 1.0000 Uani . . . . .
C12 C 0.3391(5) 0.7030(3) 0.2794(4) 0.0495 1.0000 Uani . . . . .
C13 C 0.4225(5) 0.7288(3) 0.2972(4) 0.0521 1.0000 Uani . . . . .
C14 C 0.4516(5) 0.7181(2) 0.3820(4) 0.0461 1.0000 Uani . . . . .
C15 C 0.5364(5) 0.7380(2) 0.4228(4) 0.0438 1.0000 Uani . . . . .
C16 C 0.5658(5) 0.7261(2) 0.5048(4) 0.0432 1.0000 Uani . . . . .
C17 C 0.6505(5) 0.7477(2) 0.5486(5) 0.0486 1.0000 Uani . . . . .
C18 C 0.6545(5) 0.7270(2) 0.6231(4) 0.0460 1.0000 Uani . . . . .
C19 C 0.5732(5) 0.6924(2) 0.6259(4) 0.0427 1.0000 Uani . . . . .
C20 C 0.5543(4) 0.6620(2) 0.6928(4) 0.0403 1.0000 Uani . . . . .
C21 C 0.2073(5) 0.5203(2) 0.6613(4) 0.0359 1.0000 Uani . . . . .
C22 C 0.1107(5) 0.5333(2) 0.6857(4) 0.0412 1.0000 Uani . . . . .
C23 C 0.0506(5) 0.5004(3) 0.7249(4) 0.0494 1.0000 Uani . . . . .
C24 C 0.0850(6) 0.4536(3) 0.7413(5) 0.0556 1.0000 Uani . . . . .
C25 C 0.1798(6) 0.4393(2) 0.7191(5) 0.0524 1.0000 Uani . . . . .
C26 C 0.2407(5) 0.4723(2) 0.6790(4) 0.0412 1.0000 Uani . . . . .
N5 N 0.3378(4) 0.45944(19) 0.6535(4) 0.0469 1.0000 Uani . . . . .
C27 C 0.3813(6) 0.4153(3) 0.6535(6) 0.0663 1.0000 Uani . . . . .
O1 O 0.3436(4) 0.3764(2) 0.6767(5) 0.0930 1.0000 Uani . . . . .
C28 C 0.4850(7) 0.4118(4) 0.6192(8) 0.0957 1.0000 Uani . . . . .
Cl1 Cl 0.54130(18) 0.46819(9) 0.59139(17) 0.0912 1.0000 Uani . . . . .
C29 C 0.1606(5) 0.6427(2) 0.2856(4) 0.0449 1.0000 Uani . . . . .
C30 C 0.0751(5) 0.6717(2) 0.2911(4) 0.0494 1.0000 Uani . . . . .
C31 C 0.0067(5) 0.6770(3) 0.2262(5) 0.0535 1.0000 Uani . . . . .
C32 C 0.0232(5) 0.6528(3) 0.1537(4) 0.0526 1.0000 Uani . . . . .
C33 C 0.1060(6) 0.6227(3) 0.1481(4) 0.0501 1.0000 Uani . . . . .
C34 C 0.1743(5) 0.6177(2) 0.2136(4) 0.0441 1.0000 Uani . . . . .
N6 N 0.2615(4) 0.5879(2) 0.2041(4) 0.0518 1.0000 Uani . . . . .
C35 C 0.2620(6) 0.5401(3) 0.2226(4) 0.0524 1.0000 Uani . . . . .
O2 O 0.1940(4) 0.5190(2) 0.2560(4) 0.0740 1.0000 Uani . . . . .
C36 C 0.3533(7) 0.5093(3) 0.2052(6) 0.0744 1.0000 Uani . . . . .
Cl2 Cl 0.45680(19) 0.54202(12) 0.1686(2) 0.1121 1.0000 Uani . . . . .
C37 C 0.5962(5) 0.7753(3) 0.3795(5) 0.0530 1.0000 Uani . . . . .
C38 C 0.5552(6) 0.8208(3) 0.3603(6) 0.0734 1.0000 Uani . . . . .
C39 C 0.6055(7) 0.8568(3) 0.3208(7) 0.0887 1.0000 Uani . . . . .
C40 C 0.7018(7) 0.8474(3) 0.2962(6) 0.0809 1.0000 Uani . . . . .
C41 C 0.7464(6) 0.8020(3) 0.3143(5) 0.0635 1.0000 Uani . . . . .
C42 C 0.6940(5) 0.7661(3) 0.3560(4) 0.0491 1.0000 Uani . . . . .
N7 N 0.7388(4) 0.7198(2) 0.3751(4) 0.0500 1.0000 Uani . . . . .
C43 C 0.8346(6) 0.7128(3) 0.4011(5) 0.0599 1.0000 Uani . . . . .
O3 O 0.8973(4) 0.7449(2) 0.4046(5) 0.0925 1.0000 Uani . . . . .
C44 C 0.8575(5) 0.6613(3) 0.4281(5) 0.0654 1.0000 Uani . . . . .
Cl3 Cl 0.9415(2) 0.66136(11) 0.5119(2) 0.1238 1.0000 Uani . . . . .
C45 C 0.6233(5) 0.6678(2) 0.7666(4) 0.0395 1.0000 Uani . . . . .
C46 C 0.5981(6) 0.6989(3) 0.8298(4) 0.0538 1.0000 Uani . . . . .
C47 C 0.6644(6) 0.7067(3) 0.8959(5) 0.0613 1.0000 Uani . . . . .
C48 C 0.7545(6) 0.6819(3) 0.8999(5) 0.0634 1.0000 Uani . . . . .
C49 C 0.7803(5) 0.6500(3) 0.8387(5) 0.0556 1.0000 Uani . . . . .
C50 C 0.7148(5) 0.6433(2) 0.7709(4) 0.0424 1.0000 Uani . . . . .
N8 N 0.7370(4) 0.6113(2) 0.7063(3) 0.0495 1.0000 Uani . . . . .
C51 C 0.8270(6) 0.5932(3) 0.6861(5) 0.0532 1.0000 Uani . . . . .
O4 O 0.9048(4) 0.5998(2) 0.7237(4) 0.0757 1.0000 Uani . . . . .
C52 C 0.8274(6) 0.5608(3) 0.6112(5) 0.0607 1.0000 Uani . . . . .
Cl4 Cl 0.71861(16) 0.56331(8) 0.54562(13) 0.0726 1.0000 Uani . . . . .
N9 N 0.2821(4) 0.71345(18) 0.5831(3) 0.0378 1.0000 Uani . . . . .
C53 C 0.3155(5) 0.7569(2) 0.6088(4) 0.0470 1.0000 Uani . . . . .
C54 C 0.2559(6) 0.7911(3) 0.6446(5) 0.0569 1.0000 Uani . . . . .
C55 C 0.1585(6) 0.7809(3) 0.6565(5) 0.0647 1.0000 Uani . . . . .
C56 C 0.1202(6) 0.7362(3) 0.6291(6) 0.0684 1.0000 Uani . . . . .
C57 C 0.1848(5) 0.7032(3) 0.5934(5) 0.0539 1.0000 Uani . . . . .
O5 O 0.3326(6) 0.6511(3) 0.0825(5) 0.097(2) 0.816(13) Uiso D . P . .
C58 C 0.3133(9) 0.6239(5) 0.0089(7) 0.097(2) 0.816(13) Uiso D . P . .
C59 C 0.4126(9) 0.6227(5) -0.0306(7) 0.097(2) 0.816(13) Uiso D . P . .
C60 C 0.4843(9) 0.6480(5) 0.0238(8) 0.097(2) 0.816(13) Uiso D . P . .
C61 C 0.4208(9) 0.6779(4) 0.0730(8) 0.097(2) 0.816(13) Uiso D . P . .
O6 O 0.7916(18) 0.4987(7) -0.0291(14) 0.252(8) 0.817(18) Uiso D . P . .
C62 C 0.873(2) 0.5298(12) -0.0493(18) 0.252(8) 0.817(18) Uiso D . P . .
C63 C 0.873(2) 0.5680(11) 0.014(2) 0.252(8) 0.817(18) Uiso D . P . .
C64 C 0.766(2) 0.5711(10) 0.0449(19) 0.252(8) 0.817(18) Uiso D . P . .
C65 C 0.731(2) 0.5193(11) 0.0357(19) 0.252(8) 0.817(18) Uiso D . P . .
H1 H 0.3748 0.4845 0.6349 0.0560 1.0000 Uiso . . . . .
H2 H 0.3171 0.6018 0.1851 0.0622 1.0000 Uiso . . . . .
H3 H 0.6999 0.6928 0.3693 0.0600 1.0000 Uiso . . . . .
H4 H 0.6843 0.6017 0.6744 0.0593 1.0000 Uiso . . . . .
H21 H 0.5090 0.5897 0.8121 0.0459 1.0000 Uiso . . . . .
H31 H 0.3599 0.5356 0.7739 0.0454 1.0000 Uiso . . . . .
H71 H 0.1034 0.5238 0.5147 0.0514 1.0000 Uiso . . . . .
H81 H 0.0846 0.5700 0.3794 0.0497 1.0000 Uiso . . . . .
H121 H 0.3004 0.7027 0.2261 0.0593 1.0000 Uiso . . . . .
H131 H 0.4580 0.7512 0.2595 0.0625 1.0000 Uiso . . . . .
H171 H 0.6972 0.7731 0.5276 0.0584 1.0000 Uiso . . . . .
H181 H 0.7048 0.7343 0.6682 0.0551 1.0000 Uiso . . . . .
H221 H 0.0852 0.5673 0.6741 0.0493 1.0000 Uiso . . . . .
H231 H -0.0177 0.5105 0.7413 0.0593 1.0000 Uiso . . . . .
H241 H 0.0412 0.4296 0.7694 0.0667 1.0000 Uiso . . . . .
H251 H 0.2045 0.4053 0.7321 0.0625 1.0000 Uiso . . . . .
H281 H 0.5301 0.3958 0.6614 0.1146 1.0000 Uiso . . . . .
H282 H 0.4800 0.3905 0.5695 0.1146 1.0000 Uiso . . . . .
H301 H 0.0629 0.6893 0.3434 0.0589 1.0000 Uiso . . . . .
H311 H -0.0541 0.6980 0.2317 0.0636 1.0000 Uiso . . . . .
H321 H -0.0245 0.6571 0.1058 0.0624 1.0000 Uiso . . . . .
H331 H 0.1169 0.6043 0.0963 0.0599 1.0000 Uiso . . . . .
H361 H 0.3756 0.4924 0.2571 0.0896 1.0000 Uiso . . . . .
H362 H 0.3330 0.4840 0.1635 0.0896 1.0000 Uiso . . . . .
H381 H 0.4850 0.8276 0.3761 0.0879 1.0000 Uiso . . . . .
H391 H 0.5734 0.8896 0.3098 0.1056 1.0000 Uiso . . . . .
H401 H 0.7390 0.8731 0.2656 0.0964 1.0000 Uiso . . . . .
H411 H 0.8161 0.7952 0.2974 0.0760 1.0000 Uiso . . . . .
H441 H 0.8875 0.6429 0.3823 0.0782 1.0000 Uiso . . . . .
H442 H 0.7940 0.6448 0.4435 0.0782 1.0000 Uiso . . . . .
H461 H 0.5317 0.7159 0.8278 0.0646 1.0000 Uiso . . . . .
H471 H 0.6469 0.7301 0.9403 0.0734 1.0000 Uiso . . . . .
H481 H 0.8018 0.6871 0.9478 0.0756 1.0000 Uiso . . . . .
H491 H 0.8454 0.6318 0.8428 0.0663 1.0000 Uiso . . . . .
H521 H 0.8859 0.5707 0.5787 0.0728 1.0000 Uiso . . . . .
H522 H 0.8361 0.5259 0.6299 0.0728 1.0000 Uiso . . . . .
H531 H 0.3876 0.7652 0.6017 0.0562 1.0000 Uiso . . . . .
H541 H 0.2844 0.8237 0.6620 0.0676 1.0000 Uiso . . . . .
H551 H 0.1151 0.8051 0.6845 0.0776 1.0000 Uiso . . . . .
H561 H 0.0480 0.7279 0.6349 0.0824 1.0000 Uiso . . . . .
H571 H 0.1579 0.6706 0.5746 0.0645 1.0000 Uiso . . . . .
H581 H 0.2619 0.6410 -0.0269 0.1167 0.8159 Uiso . . . . .
H582 H 0.2899 0.5898 0.0211 0.1167 0.8159 Uiso . . . . .
H591 H 0.4077 0.6400 -0.0845 0.1167 0.8159 Uiso . . . . .
H592 H 0.4341 0.5878 -0.0389 0.1167 0.8159 Uiso . . . . .
H601 H 0.5310 0.6689 -0.0075 0.1167 0.8159 Uiso . . . . .
H602 H 0.5239 0.6239 0.0582 0.1167 0.8159 Uiso . . . . .
H611 H 0.4056 0.7099 0.0450 0.1167 0.8159 Uiso . . . . .
H612 H 0.4545 0.6844 0.1274 0.1167 0.8159 Uiso . . . . .
H621 H 0.8613 0.5446 -0.1047 0.3029 0.8172 Uiso . . . . .
H622 H 0.9374 0.5112 -0.0473 0.3029 0.8172 Uiso . . . . .
H631 H 0.8925 0.6005 -0.0090 0.3029 0.8172 Uiso . . . . .
H632 H 0.9204 0.5589 0.0602 0.3029 0.8172 Uiso . . . . .
H641 H 0.7663 0.5820 0.1031 0.3029 0.8172 Uiso . . . . .
H642 H 0.7239 0.5941 0.0106 0.3029 0.8172 Uiso . . . . .
H651 H 0.7422 0.5007 0.0878 0.3029 0.8172 Uiso . . . . .
H652 H 0.6579 0.5184 0.0193 0.3029 0.8172 Uiso . . . . .

loop_
_atom_site_aniso_label
_atom_site_aniso_U_11
_atom_site_aniso_U_22
_atom_site_aniso_U_33
_atom_site_aniso_U_23
_atom_site_aniso_U_13
_atom_site_aniso_U_12
Zn1 0.0344(4) 0.0344(4) 0.0412(5) 0.0031(4) -0.0006(3) -0.0002(4)
N1 0.033(3) 0.034(3) 0.044(3) -0.001(2) -0.001(2) -0.001(2)
N2 0.032(3) 0.032(3) 0.039(3) -0.002(2) -0.006(2) 0.001(2)
N3 0.034(3) 0.039(3) 0.048(3) 0.006(3) 0.000(2) 0.005(2)
N4 0.035(3) 0.036(3) 0.048(3) 0.002(2) -0.001(3) 0.001(2)
C1 0.040(4) 0.035(3) 0.045(4) 0.001(3) 0.005(3) 0.000(3)
C2 0.035(3) 0.041(4) 0.039(4) -0.003(3) -0.005(3) 0.003(3)
C3 0.038(4) 0.037(3) 0.039(4) 0.003(3) 0.002(3) 0.001(3)
C4 0.029(3) 0.035(3) 0.042(4) 0.000(3) 0.001(3) 0.001(3)
C5 0.032(3) 0.027(3) 0.041(4) 0.002(3) 0.004(3) 0.005(3)
C6 0.038(4) 0.028(3) 0.043(4) -0.006(3) 0.001(3) 0.003(3)
C7 0.048(4) 0.037(4) 0.044(4) 0.000(3) -0.005(3) -0.008(3)
C8 0.037(4) 0.045(4) 0.042(4) -0.001(3) -0.007(3) 0.000(3)
C9 0.039(4) 0.038(3) 0.046(4) 0.000(3) 0.002(3) 0.001(3)
C10 0.046(4) 0.048(4) 0.037(4) 0.002(3) 0.000(3) 0.007(3)
C11 0.035(4) 0.036(4) 0.047(4) 0.008(3) 0.001(3) 0.006(3)
C12 0.046(4) 0.051(4) 0.051(4) 0.015(3) -0.002(3) -0.003(3)
C13 0.047(4) 0.058(5) 0.052(4) 0.021(4) 0.002(3) 0.001(4)
C14 0.040(4) 0.044(4) 0.054(4) 0.013(3) -0.004(3) 0.006(3)
C15 0.033(4) 0.044(4) 0.054(4) 0.012(3) 0.000(3) 0.005(3)
C16 0.034(4) 0.035(3) 0.060(4) 0.004(3) 0.004(3) -0.002(3)
C17 0.043(4) 0.040(4) 0.062(5) 0.008(3) 0.005(3) -0.006(3)
C18 0.042(4) 0.044(4) 0.051(4) -0.002(3) -0.001(3) -0.007(3)
C19 0.032(3) 0.041(4) 0.056(4) -0.001(3) 0.002(3) 0.000(3)
C20 0.039(4) 0.036(3) 0.046(4) -0.001(3) 0.000(3) 0.004(3)
C21 0.040(4) 0.029(3) 0.037(4) -0.004(3) -0.009(3) -0.004(3)
C22 0.038(4) 0.038(4) 0.046(4) 0.003(3) -0.003(3) 0.001(3)
C23 0.046(4) 0.054(4) 0.048(4) -0.002(3) 0.000(3) -0.015(3)
C24 0.055(5) 0.057(5) 0.055(5) 0.011(4) 0.001(4) -0.018(4)
C25 0.063(5) 0.035(4) 0.058(5) 0.002(3) -0.009(4) -0.008(3)
C26 0.043(4) 0.034(4) 0.045(4) -0.004(3) -0.010(3) 0.001(3)
N5 0.047(3) 0.030(3) 0.063(4) 0.000(3) -0.006(3) 0.008(3)
C27 0.051(5) 0.050(5) 0.097(7) -0.015(4) -0.019(4) 0.008(4)
O1 0.071(4) 0.032(3) 0.173(7) 0.002(3) -0.031(4) 0.003(3)
C28 0.066(6) 0.073(6) 0.147(10) -0.030(6) -0.006(6) 0.024(5)
Cl1 0.0803(16) 0.0911(17) 0.1043(19) 0.0149(14) 0.0325(14) 0.0302(13)
C29 0.049(4) 0.038(4) 0.048(4) 0.006(3) -0.006(3) 0.001(3)
C30 0.049(4) 0.043(4) 0.055(4) 0.004(3) -0.008(3) 0.001(3)
C31 0.052(4) 0.045(4) 0.063(5) 0.009(4) -0.015(4) -0.001(3)
C32 0.056(4) 0.050(4) 0.050(5) 0.009(4) -0.021(3) -0.007(4)
C33 0.060(5) 0.046(4) 0.043(4) 0.008(3) -0.004(3) -0.008(4)
C34 0.048(4) 0.033(3) 0.052(4) 0.003(3) 0.002(3) 0.001(3)
N6 0.053(4) 0.051(4) 0.052(4) 0.004(3) 0.003(3) -0.002(3)
C35 0.060(5) 0.051(4) 0.046(4) 0.004(4) -0.004(4) 0.004(4)
O2 0.069(4) 0.056(3) 0.097(5) 0.017(3) 0.018(3) -0.002(3)
C36 0.064(5) 0.078(6) 0.081(6) 0.002(5) 0.012(5) 0.010(5)
Cl2 0.0766(16) 0.127(2) 0.136(2) 0.0552(19) 0.0362(16) 0.0313(16)
C37 0.046(4) 0.050(4) 0.062(5) 0.021(4) -0.004(4) -0.010(3)
C38 0.050(5) 0.066(5) 0.104(7) 0.040(5) -0.004(4) 0.003(4)
C39 0.063(6) 0.067(6) 0.134(9) 0.055(6) -0.023(6) -0.018(4)
C40 0.065(6) 0.083(7) 0.093(7) 0.045(5) -0.017(5) -0.030(5)
C41 0.046(4) 0.084(6) 0.060(5) 0.018(4) -0.004(4) -0.020(4)
C42 0.040(4) 0.056(4) 0.051(4) 0.014(3) -0.002(3) -0.012(3)
N7 0.038(3) 0.049(3) 0.063(4) 0.004(3) 0.003(3) -0.008(3)
C43 0.059(5) 0.054(5) 0.067(5) 0.002(4) 0.006(4) -0.012(4)
O3 0.052(4) 0.064(4) 0.160(7) 0.020(4) -0.013(4) -0.012(3)
C44 0.046(4) 0.054(4) 0.096(6) -0.005(5) -0.007(4) -0.006(4)
Cl3 0.117(2) 0.0902(17) 0.158(3) 0.0214(19) -0.075(2) -0.0197(17)
C45 0.043(4) 0.032(4) 0.043(4) 0.003(3) -0.005(3) -0.008(3)
C46 0.061(5) 0.051(4) 0.050(4) -0.012(3) 0.004(4) -0.010(4)
C47 0.069(6) 0.065(5) 0.049(5) -0.014(4) -0.002(4) -0.009(4)
C48 0.062(5) 0.075(5) 0.052(5) -0.006(4) -0.012(4) -0.010(4)
C49 0.049(4) 0.062(5) 0.055(5) -0.007(4) -0.012(3) 0.001(3)
C50 0.041(4) 0.042(4) 0.044(4) -0.001(3) -0.004(3) -0.006(3)
N8 0.044(3) 0.051(3) 0.053(4) -0.007(3) -0.002(3) 0.008(3)
C51 0.050(5) 0.045(4) 0.064(5) -0.001(4) -0.001(4) 0.006(3)
O4 0.048(3) 0.083(4) 0.094(4) -0.022(3) -0.014(3) 0.006(3)
C52 0.058(5) 0.054(5) 0.070(5) -0.005(4) 0.004(4) 0.004(4)
Cl4 0.0794(14) 0.0801(14) 0.0577(12) -0.0158(10) -0.0066(10) 0.0057(11)
N9 0.035(3) 0.035(3) 0.043(3) -0.001(2) -0.002(2) 0.006(2)
C53 0.050(4) 0.041(4) 0.050(4) -0.009(3) -0.004(3) 0.000(3)
C54 0.054(5) 0.042(4) 0.072(5) -0.010(4) -0.016(4) 0.002(3)
C55 0.056(5) 0.072(5) 0.067(5) -0.019(4) 0.002(4) 0.015(4)
C56 0.048(5) 0.068(5) 0.090(6) -0.016(5) 0.016(4) 0.003(4)
C57 0.048(5) 0.048(4) 0.066(5) -0.014(4) -0.003(4) -0.002(3)

loop_
_atom_type_symbol
_atom_type_scat_dispersion_real
_atom_type_scat_dispersion_imag
_atom_type_scat_Cromer_Mann_a1
_atom_type_scat_Cromer_Mann_b1
_atom_type_scat_Cromer_Mann_a2
_atom_type_scat_Cromer_Mann_b2
_atom_type_scat_Cromer_Mann_a3
_atom_type_scat_Cromer_Mann_b3
_atom_type_scat_Cromer_Mann_a4
_atom_type_scat_Cromer_Mann_b4
_atom_type_scat_Cromer_Mann_c
_atom_type_scat_source
'C ' 0.0181 0.0091 2.3100 20.8439 1.0200 10.2075 1.5886 0.5687 0.8650 51.6512 0.2156 International_Tables_Vol_IV_Table_2.2B
'H ' 0.0000 0.0000 0.4930 10.5109 0.3229 26.1257 0.1402 3.1424 0.0408 57.7998 0.0030 International_Tables_Vol_IV_Table_2.2B
'Cl ' 0.3639 0.7018 11.4604 0.0104 7.1964 1.1662 6.2556 18.5194 1.6455 47.7784 -9.5574 International_Tables_Vol_IV_Table_2.2B
'N ' 0.0311 0.0180 12.2126 0.0057 3.1322 9.8933 2.0125 28.9975 1.1663 0.5826 -11.5290 International_Tables_Vol_IV_Table_2.2B
'O ' 0.0492 0.0322 3.0485 13.2771 2.2868 5.7011 1.5463 0.3239 0.8670 32.9089 0.2508 International_Tables_Vol_IV_Table_2.2B
'Zn ' -1.5491 0.6778 14.0743 3.2655 7.0318 0.2333 5.1652 10.3163 2.4100 58.7097 1.3041 International_Tables_Vol_IV_Table_2.2B

loop_
_geom_angle_atom_site_label_1
_geom_angle_site_symmetry_1
_geom_angle_atom_site_label_2
_geom_angle_site_symmetry_2
_geom_angle_atom_site_label_3
_geom_angle_site_symmetry_3
_geom_angle
_geom_angle_publ_flag
N1 . Zn1 . N2 . 88.08(19) yes
N1 . Zn1 . N3 . 159.59(19) yes
N2 . Zn1 . N3 . 89.5(2) yes
N1 . Zn1 . N4 . 88.38(19) yes
N2 . Zn1 . N4 . 161.01(19) yes
N3 . Zn1 . N4 . 87.4(2) yes
N1 . Zn1 . N9 . 100.22(19) yes
N2 . Zn1 . N9 . 98.09(19) yes
N3 . Zn1 . N9 . 100.19(19) yes
N4 . Zn1 . N9 . 100.9(2) yes
Zn1 . N1 . C1 . 125.7(4) yes
Zn1 . N1 . C4 . 127.0(4) yes
C1 . N1 . C4 . 106.1(5) yes
Zn1 . N2 . C6 . 127.2(4) yes
Zn1 . N2 . C9 . 125.4(4) yes
C6 . N2 . C9 . 106.4(5) yes
Zn1 . N3 . C11 . 125.3(4) yes
Zn1 . N3 . C14 . 127.9(4) yes
C11 . N3 . C14 . 106.7(5) yes
Zn1 . N4 . C16 . 127.6(4) yes
Zn1 . N4 . C19 . 125.6(4) yes
C16 . N4 . C19 . 106.1(5) yes
N1 . C1 . C2 . 109.7(5) yes
N1 . C1 . C20 . 125.7(6) yes
C2 . C1 . C20 . 124.6(6) yes
C1 . C2 . C3 . 107.3(5) yes
C1 . C2 . H21 . 126.328 no
C3 . C2 . H21 . 126.329 no
C2 . C3 . C4 . 106.8(5) yes
C2 . C3 . H31 . 126.616 no
C4 . C3 . H31 . 126.617 no
N1 . C4 . C3 . 110.1(5) yes
N1 . C4 . C5 . 125.5(5) yes
C3 . C4 . C5 . 124.4(5) yes
C4 . C5 . C6 . 125.3(5) yes
C4 . C5 . C21 . 118.4(5) yes
C6 . C5 . C21 . 116.1(5) yes
N2 . C6 . C5 . 124.6(5) yes
N2 . C6 . C7 . 109.6(5) yes
C5 . C6 . C7 . 125.8(6) yes
C6 . C7 . C8 . 107.0(5) yes
C6 . C7 . H71 . 126.493 no
C8 . C7 . H71 . 126.493 no
C7 . C8 . C9 . 107.0(6) yes
C7 . C8 . H81 . 126.478 no
C9 . C8 . H81 . 126.478 no
N2 . C9 . C8 . 110.0(5) yes
N2 . C9 . C10 . 125.0(6) yes
C8 . C9 . C10 . 124.9(6) yes
C9 . C10 . C11 . 126.2(6) yes
C9 . C10 . C29 . 117.2(6) yes
C11 . C10 . C29 . 116.5(6) yes
N3 . C11 . C10 . 125.9(6) yes
N3 . C11 . C12 . 109.5(5) yes
C10 . C11 . C12 . 124.5(6) yes
C11 . C12 . C13 . 107.5(6) yes
C11 . C12 . H121 . 126.261 no
C13 . C12 . H121 . 126.260 no
C12 . C13 . C14 . 107.0(6) yes
C12 . C13 . H131 . 126.523 no
C14 . C13 . H131 . 126.523 no
N3 . C14 . C13 . 109.4(6) yes
N3 . C14 . C15 . 126.6(6) yes
C13 . C14 . C15 . 124.0(6) yes
C14 . C15 . C16 . 123.5(6) yes
C14 . C15 . C37 . 118.3(6) yes
C16 . C15 . C37 . 118.2(6) yes
N4 . C16 . C15 . 125.8(6) yes
N4 . C16 . C17 . 110.1(6) yes
C15 . C16 . C17 . 124.2(6) yes
C16 . C17 . C18 . 106.6(6) yes
C16 . C17 . H171 . 126.675 no
C18 . C17 . H171 . 126.675 no
C17 . C18 . C19 . 107.4(6) yes
C17 . C18 . H181 . 126.308 no
C19 . C18 . H181 . 126.308 no
N4 . C19 . C18 . 109.8(6) yes
N4 . C19 . C20 . 125.6(6) yes
C18 . C19 . C20 . 124.6(6) yes
C1 . C20 . C19 . 125.2(6) yes
C1 . C20 . C45 . 118.2(6) yes
C19 . C20 . C45 . 116.5(5) yes
C5 . C21 . C22 . 118.9(5) yes
C5 . C21 . C26 . 123.7(6) yes
C22 . C21 . C26 . 117.4(6) yes
C21 . C22 . C23 . 121.9(6) yes
C21 . C22 . H221 . 119.062 no
C23 . C22 . H221 . 119.062 no
C22 . C23 . C24 . 119.6(7) yes
C22 . C23 . H231 . 120.225 no
C24 . C23 . H231 . 120.225 no
C23 . C24 . C25 . 120.7(6) yes
C23 . C24 . H241 . 119.669 no
C25 . C24 . H241 . 119.668 no
C24 . C25 . C26 . 120.0(6) yes
C24 . C25 . H251 . 119.978 no
C26 . C25 . H251 . 119.977 no
C21 . C26 . C25 . 120.5(6) yes
C21 . C26 . N5 . 117.0(6) yes
C25 . C26 . N5 . 122.6(6) yes
C26 . N5 . C27 . 128.6(6) yes
C26 . N5 . H1 . 115.692 no
C27 . N5 . H1 . 115.692 no
N5 . C27 . O1 . 125.8(8) yes
N5 . C27 . C28 . 117.4(8) yes
O1 . C27 . C28 . 116.8(7) yes
C27 . C28 . Cl1 . 116.5(6) yes
C27 . C28 . H281 . 107.698 no
Cl1 . C28 . H281 . 107.699 no
C27 . C28 . H282 . 107.698 no
Cl1 . C28 . H282 . 107.699 no
H281 . C28 . H282 . 109.467 no
C10 . C29 . C30 . 118.5(6) yes
C10 . C29 . C34 . 123.4(6) yes
C30 . C29 . C34 . 118.0(6) yes
C29 . C30 . C31 . 121.8(7) yes
C29 . C30 . H301 . 119.085 no
C31 . C30 . H301 . 119.086 no
C30 . C31 . C32 . 119.3(7) yes
C30 . C31 . H311 . 120.328 no
C32 . C31 . H311 . 120.329 no
C31 . C32 . C33 . 119.5(6) yes
C31 . C32 . H321 . 120.240 no
C33 . C32 . H321 . 120.240 no
C32 . C33 . C34 . 120.7(7) yes
C32 . C33 . H331 . 119.668 no
C34 . C33 . H331 . 119.668 no
C29 . C34 . C33 . 120.6(6) yes
C29 . C34 . N6 . 120.4(6) yes
C33 . C34 . N6 . 118.9(6) yes
C34 . N6 . C35 . 121.4(6) yes
C34 . N6 . H2 . 119.281 no
C35 . N6 . H2 . 119.280 no
N6 . C35 . O2 . 124.1(7) yes
N6 . C35 . C36 . 119.5(7) yes
O2 . C35 . C36 . 116.4(7) yes
C35 . C36 . Cl2 . 115.7(6) yes
C35 . C36 . H361 . 107.905 no
Cl2 . C36 . H361 . 107.906 no
C35 . C36 . H362 . 107.904 no
Cl2 . C36 . H362 . 107.905 no
H361 . C36 . H362 . 109.467 no
C15 . C37 . C38 . 120.0(7) yes
C15 . C37 . C42 . 122.5(6) yes
C38 . C37 . C42 . 117.5(6) yes
C37 . C38 . C39 . 123.3(8) yes
C37 . C38 . H381 . 118.327 no
C39 . C38 . H381 . 118.327 no
C38 . C39 . C40 . 119.2(8) yes
C38 . C39 . H391 . 120.417 no
C40 . C39 . H391 . 120.417 no
C39 . C40 . C41 . 119.5(7) yes
C39 . C40 . H401 . 120.226 no
C41 . C40 . H401 . 120.225 no
C40 . C41 . C42 . 120.2(7) yes
C40 . C41 . H411 . 119.920 no
C42 . C41 . H411 . 119.920 no
C37 . C42 . C41 . 120.3(7) yes
C37 . C42 . N7 . 119.1(6) yes
C41 . C42 . N7 . 120.7(7) yes
C42 . N7 . C43 . 125.6(6) yes
C42 . N7 . H3 . 117.197 no
C43 . N7 . H3 . 117.197 no
N7 . C43 . O3 . 124.2(7) yes
N7 . C43 . C44 . 114.1(6) yes
O3 . C43 . C44 . 121.7(7) yes
C43 . C44 . Cl3 . 110.7(6) yes
C43 . C44 . H441 . 109.173 no
Cl3 . C44 . H441 . 109.173 no
C43 . C44 . H442 . 109.174 no
Cl3 . C44 . H442 . 109.174 no
H441 . C44 . H442 . 109.467 no
C20 . C45 . C46 . 120.4(6) yes
C20 . C45 . C50 . 120.2(6) yes
C46 . C45 . C50 . 119.4(6) yes
C45 . C46 . C47 . 120.6(7) yes
C45 . C46 . H461 . 119.678 no
C47 . C46 . H461 . 119.678 no
C46 . C47 . C48 . 119.4(7) yes
C46 . C47 . H471 . 120.282 no
C48 . C47 . H471 . 120.282 no
C47 . C48 . C49 . 121.0(7) yes
C47 . C48 . H481 . 119.494 no
C49 . C48 . H481 . 119.494 no
C48 . C49 . C50 . 119.5(7) yes
C48 . C49 . H491 . 120.231 no
C50 . C49 . H491 . 120.232 no
C45 . C50 . C49 . 119.9(6) yes
C45 . C50 . N8 . 117.8(6) yes
C49 . C50 . N8 . 122.3(6) yes
C50 . N8 . C51 . 128.6(6) yes
C50 . N8 . H4 . 115.718 no
C51 . N8 . H4 . 115.718 no
N8 . C51 . O4 . 125.4(7) yes
N8 . C51 . C52 . 116.2(7) yes
O4 . C51 . C52 . 118.3(7) yes
C51 . C52 . Cl4 . 116.2(5) yes
C51 . C52 . H521 . 107.763 no
Cl4 . C52 . H521 . 107.762 no
C51 . C52 . H522 . 107.764 no
Cl4 . C52 . H522 . 107.762 no
H521 . C52 . H522 . 109.466 no
Zn1 . N9 . C53 . 121.7(4) yes
Zn1 . N9 . C57 . 121.0(4) yes
C53 . N9 . C57 . 117.3(6) yes
N9 . C53 . C54 . 123.0(6) yes
N9 . C53 . H531 . 118.483 no
C54 . C53 . H531 . 118.483 no
C53 . C54 . C55 . 120.1(7) yes
C53 . C54 . H541 . 119.964 no
C55 . C54 . H541 . 119.964 no
C54 . C55 . C56 . 118.7(7) yes
C54 . C55 . H551 . 120.650 no
C56 . C55 . H551 . 120.650 no
C55 . C56 . C57 . 118.2(7) yes
C55 . C56 . H561 . 120.883 no
C57 . C56 . H561 . 120.882 no
N9 . C57 . C56 . 122.6(6) yes
N9 . C57 . H571 . 118.677 no
C56 . C57 . H571 . 118.676 no
C58 . O5 . C61 . 107.4(8) yes
O5 . C58 . C59 . 104.0(8) yes
O5 . C58 . H581 . 110.823 no
C59 . C58 . H581 . 110.823 no
O5 . C58 . H582 . 110.822 no
C59 . C58 . H582 . 110.823 no
H581 . C58 . H582 . 109.467 no
C58 . C59 . C60 . 107.3(9) yes
C58 . C59 . H591 . 110.019 no
C60 . C59 . H591 . 110.016 no
C58 . C59 . H592 . 110.019 no
C60 . C59 . H592 . 110.018 no
H591 . C59 . H592 . 109.467 no
C59 . C60 . C61 . 102.7(9) yes
C59 . C60 . H601 . 111.142 no
C61 . C60 . H601 . 111.140 no
C59 . C60 . H602 . 111.138 no
C61 . C60 . H602 . 111.136 no
H601 . C60 . H602 . 109.465 no
O5 . C61 . C60 . 106.7(9) yes
O5 . C61 . H611 . 110.158 no
C60 . C61 . H611 . 110.156 no
O5 . C61 . H612 . 110.156 no
C60 . C61 . H612 . 110.158 no
H611 . C61 . H612 . 109.468 no
C62 . O6 . C65 . 113.0(12) yes
O6 . C62 . C63 . 103.3(13) yes
O6 . C62 . H621 . 110.992 no
C63 . C62 . H621 . 110.990 no
O6 . C62 . H622 . 110.996 no
C63 . C62 . H622 . 110.972 no
H621 . C62 . H622 . 109.476 no
C62 . C63 . C64 . 107.4(14) yes
C62 . C63 . H631 . 110.003 no
C64 . C63 . H631 . 110.008 no
C62 . C63 . H632 . 110.024 no
C64 . C63 . H632 . 109.968 no
H631 . C63 . H632 . 109.463 no
C63 . C64 . C65 . 102.3(14) yes
C63 . C64 . H641 . 111.281 no
C65 . C64 . H641 . 111.304 no
C63 . C64 . H642 . 111.207 no
C65 . C64 . H642 . 111.218 no
H641 . C64 . H642 . 109.428 no
O6 . C65 . C64 . 104.4(13) yes
O6 . C65 . H651 . 110.755 no
C64 . C65 . H651 . 110.681 no
O6 . C65 . H652 . 110.751 no
C64 . C65 . H652 . 110.741 no
H651 . C65 . H652 . 109.481 no

loop_
_geom_bond_atom_site_label_1
_geom_bond_site_symmetry_1
_geom_bond_atom_site_label_2
_geom_bond_site_symmetry_2
_geom_bond_distance
_geom_bond_publ_flag
Zn1 . N1 . 2.071(5) yes
Zn1 . N2 . 2.063(5) yes
Zn1 . N3 . 2.070(5) yes
Zn1 . N4 . 2.083(5) yes
Zn1 . N9 . 2.150(5) yes
N1 . C1 . 1.369(8) yes
N1 . C4 . 1.367(8) yes
N2 . C6 . 1.378(8) yes
N2 . C9 . 1.374(8) yes
N3 . C11 . 1.373(8) yes
N3 . C14 . 1.370(8) yes
N4 . C16 . 1.367(8) yes
N4 . C19 . 1.368(8) yes
C1 . C2 . 1.437(9) yes
C1 . C20 . 1.410(9) yes
C2 . C3 . 1.344(9) yes
C2 . H21 . 1.000 no
C3 . C4 . 1.437(9) yes
C3 . H31 . 1.000 no
C4 . C5 . 1.405(8) yes
C5 . C6 . 1.415(8) yes
C5 . C21 . 1.493(8) yes
C6 . C7 . 1.439(9) yes
C7 . C8 . 1.362(9) yes
C7 . H71 . 1.000 no
C8 . C9 . 1.433(9) yes
C8 . H81 . 1.000 no
C9 . C10 . 1.410(9) yes
C10 . C11 . 1.390(9) yes
C10 . C29 . 1.505(9) yes
C11 . C12 . 1.449(9) yes
C12 . C13 . 1.339(10) yes
C12 . H121 . 1.000 no
C13 . C14 . 1.460(10) yes
C13 . H131 . 1.000 no
C14 . C15 . 1.402(9) yes
C15 . C16 . 1.424(10) yes
C15 . C37 . 1.485(9) yes
C16 . C17 . 1.441(9) yes
C17 . C18 . 1.344(10) yes
C17 . H171 . 1.000 no
C18 . C19 . 1.437(9) yes
C18 . H181 . 1.000 no
C19 . C20 . 1.404(9) yes
C20 . C45 . 1.502(9) yes
C21 . C22 . 1.411(9) yes
C21 . C26 . 1.402(8) yes
C22 . C23 . 1.377(9) yes
C22 . H221 . 1.000 no
C23 . C24 . 1.371(10) yes
C23 . H231 . 1.000 no
C24 . C25 . 1.388(10) yes
C24 . H241 . 1.000 no
C25 . C26 . 1.392(10) yes
C25 . H251 . 1.000 no
C26 . N5 . 1.422(8) yes
N5 . C27 . 1.331(9) yes
N5 . H1 . 0.900 no
C27 . O1 . 1.234(10) yes
C27 . C28 . 1.519(13) yes
C28 . Cl1 . 1.770(11) yes
C28 . H281 . 1.000 no
C28 . H282 . 1.000 no
C29 . C30 . 1.394(9) yes
C29 . C34 . 1.379(9) yes
C30 . C31 . 1.383(10) yes
C30 . H301 . 1.000 no
C31 . C32 . 1.384(11) yes
C31 . H311 . 1.000 no
C32 . C33 . 1.380(10) yes
C32 . H321 . 1.000 no
C33 . C34 . 1.390(9) yes
C33 . H331 . 1.000 no
C34 . N6 . 1.431(8) yes
N6 . C35 . 1.332(9) yes
N6 . H2 . 0.900 no
C35 . O2 . 1.223(9) yes
C35 . C36 . 1.515(11) yes
C36 . Cl2 . 1.768(9) yes
C36 . H361 . 1.000 no
C36 . H362 . 1.000 no
C37 . C38 . 1.381(10) yes
C37 . C42 . 1.400(10) yes
C38 . C39 . 1.364(11) yes
C38 . H381 . 1.000 no
C39 . C40 . 1.387(13) yes
C39 . H391 . 1.000 no
C40 . C41 . 1.395(12) yes
C40 . H401 . 1.000 no
C41 . C42 . 1.394(10) yes
C41 . H411 . 1.000 no
C42 . N7 . 1.421(9) yes
N7 . C43 . 1.347(9) yes
N7 . H3 . 0.900 no
C43 . O3 . 1.209(9) yes
C43 . C44 . 1.492(11) yes
C44 . Cl3 . 1.741(8) yes
C44 . H441 . 1.000 no
C44 . H442 . 1.000 no
C45 . C46 . 1.389(9) yes
C45 . C50 . 1.390(9) yes
C46 . C47 . 1.389(10) yes
C46 . H461 . 1.000 no
C47 . C48 . 1.378(11) yes
C47 . H471 . 1.000 no
C48 . C49 . 1.378(11) yes
C48 . H481 . 1.000 no
C49 . C50 . 1.401(9) yes
C49 . H491 . 1.000 no
C50 . N8 . 1.410(8) yes
N8 . C51 . 1.353(9) yes
N8 . H4 . 0.900 no
C51 . O4 . 1.201(8) yes
C51 . C52 . 1.510(11) yes
C52 . Cl4 . 1.776(8) yes
C52 . H521 . 1.000 no
C52 . H522 . 1.000 no
N9 . C53 . 1.324(8) yes
N9 . C57 . 1.348(8) yes
C53 . C54 . 1.370(10) yes
C53 . H531 . 1.000 no
C54 . C55 . 1.353(11) yes
C54 . H541 . 1.000 no
C55 . C56 . 1.382(11) yes
C55 . H551 . 1.000 no
C56 . C57 . 1.388(10) yes
C56 . H561 . 1.000 no
C57 . H571 . 1.000 no
O5 . C58 . 1.429(12) yes
O5 . C61 . 1.398(11) yes
C58 . C59 . 1.501(13) yes
C58 . H581 . 1.000 no
C58 . H582 . 1.000 no
C59 . C60 . 1.456(13) yes
C59 . H591 . 1.000 no
C59 . H592 . 1.000 no
C60 . C61 . 1.443(13) yes
C60 . H601 . 1.000 no
C60 . H602 . 1.000 no
C61 . H611 . 1.000 no
C61 . H612 . 1.000 no
O6 . C62 . 1.423(17) yes
O6 . C65 . 1.474(17) yes
C62 . C63 . 1.471(17) yes
C62 . H621 . 1.000 no
C62 . H622 . 1.000 no
C63 . C64 . 1.529(17) yes
C63 . H631 . 1.000 no
C63 . H632 . 1.000 no
C64 . C65 . 1.487(17) yes
C64 . H641 . 1.000 no
C64 . H642 . 1.001 no
C65 . H651 . 1.000 no
C65 . H652 . 1.000 no

loop_
_geom_hbond_atom_site_label_D
_geom_hbond_atom_site_label_H
_geom_hbond_atom_site_label_A
_geom_hbond_site_symmetry_A
_geom_hbond_distance_DH
_geom_hbond_distance_HA
_geom_hbond_distance_DA
_geom_hbond_angle_DHA
_geom_hbond_publ_flag
N6 H2 O5 . 0.90 2.17 2.823(10) 129. yes
N7 H3 O1 2_666 0.90 2.10 2.945(8) 156. yes
